data_1536455
loop_
_publ_author_name
'Kelly, J.F.'
'Krausz, E.'
'Samoc, A.'
'Samoc, M.'
'Willis, A.C.'

_publ_section_title
;
 Crystal structure of the second order nonlinear optical addition complex,
 (As I3) * 3(S8)
;
_journal_name_full 'Australian Journal of Chemistry'
_journal_page_first 709
_journal_page_last 714
_journal_volume 55
_journal_year 2002
_chemical_formula_sum 'As I3 S24'
_chemical_name_systematic '(As I3) (S8)3'
_space_group_IT_number 160
_symmetry_space_group_name_Hall 'R 3 -2"'
_symmetry_space_group_name_H-M 'R 3 m :H'
_cell_angle_alpha 90
_cell_angle_beta 90
_cell_angle_gamma 120
_cell_formula_units_Z 3
_cell_length_a 24.739
_cell_length_b 24.739
_cell_length_c 4.412
_cell_volume 2338.463
_citation_journal_id_ASTM AJCHAS
_cod_data_source_file Kelly_AJCHAS_2002_582.cif
_cod_data_source_block As1I3S24
_cod_original_formula_sum 'As1 I3 S24'
_cod_database_code 1536455

loop_
_symmetry_equiv_pos_as_xyz
x,y,z
-y,x-y,z
-x+y,-x,z
-y,-x,z
x,x-y,z
-x+y,y,z
x+2/3,y+1/3,z+1/3
-y+2/3,x-y+1/3,z+1/3
-x+y+2/3,-x+1/3,z+1/3
-y+2/3,-x+1/3,z+1/3
x+2/3,x-y+1/3,z+1/3
-x+y+2/3,y+1/3,z+1/3
x+1/3,y+2/3,z+2/3
-y+1/3,x-y+2/3,z+2/3
-x+y+1/3,-x+2/3,z+2/3
-y+1/3,-x+2/3,z+2/3
x+1/3,x-y+2/3,z+2/3
-x+y+1/3,y+2/3,z+2/3

loop_
_atom_site_label
_atom_site_type_symbol
_atom_site_fract_x
_atom_site_fract_y
_atom_site_fract_z
_atom_site_occupancy
_atom_site_U_iso_or_equiv
S4 S -0.15958 0.29373 -0.0684 1 0.0
S5 S -0.241 0.241 -0.3021 1 0.0
S2 S -0.08318 0.21581 -0.0234 1 0.0
S3 S -0.09135 0.28164 -0.2673 1 0.0
S1 S -0.13241 0.1324 -0.2462 1 0.0
I1 I-1 -0.05302 0.05302 0 1 0.0
As1 As+3 0 0 0.2742 1 0.0
